data_2223253
loop_
_publ_author_name
'Zhou, Meng'
'Li, Rui'
'Ding, Zhen-Yu'

_publ_section_title
;
 2,2-Dimethyl-5-[(3-nitroanilino)methylene]-1,3-dioxane-4,6-dione
;
_journal_coeditor_code ZQ2002
_journal_issue 9
_journal_name_full 'Acta Crystallographica Section E'
_journal_page_first o2171
_journal_paper_doi 10.1107/S1600536809031535
_journal_volume 65
_journal_year 2009
_chemical_formula_iupac 'C13 H12 N2 O6'
_chemical_formula_moiety 'C13 H12 N2 O6'
_chemical_formula_sum 'C13 H12 N2 O6'
_chemical_formula_weight 292.25
_chemical_name_systematic
;
2,2-Dimethyl-5-[(3-nitroanilino)methylene]-1,3-dioxane-4,6-dione
;
_space_group_IT_number 14
_symmetry_cell_setting monoclinic
_symmetry_space_group_name_Hall '-P 2ybc'
_symmetry_space_group_name_H-M 'P 1 21/c 1'
_atom_sites_solution_hydrogens mixed
_atom_sites_solution_primary direct
_atom_sites_solution_secondary difmap
_audit_creation_method SHELXL-97
_cell_angle_alpha 90.00
_cell_angle_beta 113.8640(10)
_cell_angle_gamma 90.00
_cell_formula_units_Z 4
_cell_length_a 11.7900(13)
_cell_length_b 8.7699(9)
_cell_length_c 14.0614(15)
_cell_measurement_reflns_used 4305
_cell_measurement_temperature 153(2)
_cell_measurement_theta_max 27.6
_cell_measurement_theta_min 2.3
_cell_volume 1329.6(2)
_computing_cell_refinement 'SAINT (Bruker, 2000)'
_computing_data_collection 'SMART (Bruker, 2001)'
_computing_data_reduction 'SAINT (Bruker, 2000)'
_computing_molecular_graphics 'ORTEP-3 (Farrugia, 1997)'
_computing_publication_material 'SHELXL97 (Sheldrick, 2008) and PLATON (Spek, 2009)'
_computing_structure_refinement 'SHELXL97 (Sheldrick, 2008)'
_computing_structure_solution 'SHELXS97 (Sheldrick, 2008)'
_diffrn_ambient_temperature 153(2)
_diffrn_measured_fraction_theta_full 0.990
_diffrn_measured_fraction_theta_max 0.990
_diffrn_measurement_device_type 'Bruker SMART CCD area-detector'
_diffrn_measurement_method '\f and \w'
_diffrn_radiation_monochromator graphite
_diffrn_radiation_source 'sealed tube'
_diffrn_radiation_type MoK\a
_diffrn_radiation_wavelength 0.71073
_diffrn_reflns_av_R_equivalents 0.0135
_diffrn_reflns_av_sigmaI/netI 0.0157
_diffrn_reflns_limit_h_max 14
_diffrn_reflns_limit_h_min -15
_diffrn_reflns_limit_k_max 10
_diffrn_reflns_limit_k_min -11
_diffrn_reflns_limit_l_max 18
_diffrn_reflns_limit_l_min -18
_diffrn_reflns_number 8116
_diffrn_reflns_theta_full 27.6
_diffrn_reflns_theta_max 27.6
_diffrn_reflns_theta_min 2.8
_exptl_absorpt_coefficient_mu 0.118
_exptl_absorpt_correction_type none
_exptl_crystal_colour colourless
_exptl_crystal_density_diffrn 1.460
_exptl_crystal_density_method 'not measured'
_exptl_crystal_description block
_exptl_crystal_F_000 608
_exptl_crystal_size_max 0.20
_exptl_crystal_size_mid 0.10
_exptl_crystal_size_min 0.10
_refine_diff_density_max 0.22
_refine_diff_density_min -0.18
_refine_ls_extinction_coef 0.0195(18)
_refine_ls_extinction_expression Fc^*^=kFc[1+0.001xFc^2^\l^3^/sin(2\q)]^-1/4^
_refine_ls_extinction_method 'SHELXL97 (Sheldrick, 2008)'
_refine_ls_goodness_of_fit_ref 1.05
_refine_ls_hydrogen_treatment mixed
_refine_ls_matrix_type full
_refine_ls_number_parameters 197
_refine_ls_number_reflns 3052
_refine_ls_number_restraints 0
_refine_ls_restrained_S_all 1.05
_refine_ls_R_factor_all 0.043
_refine_ls_R_factor_gt 0.036
_refine_ls_shift/su_max 0.001
_refine_ls_shift/su_mean 0.000
_refine_ls_structure_factor_coef Fsqd
_refine_ls_weighting_details 'w=1/[\s^2^(Fo^2^)+(0.045P)^2^+0.3157P] where P=(Fo^2^+2Fc^2^)/3'
_refine_ls_weighting_scheme calc
_refine_ls_wR_factor_gt 0.095
_refine_ls_wR_factor_ref 0.101
_reflns_number_gt 2572
_reflns_number_total 3052
_reflns_threshold_expression I>2\s(I)
_cod_data_source_file zq2002.cif
_cod_data_source_block I
_cod_depositor_comments
;
The following automatic conversions were performed:
'_symmetry_cell_setting' value 'Monoclinic' changed to 'monoclinic'
according to '/home/saulius/struct/CIF-dictionaries/cif_core.dic'
dictionary named 'cif_core.dic' version 2.4.1 from 2010-06-29.

Automatic conversion script
Id: cif_fix_enum 1527 2010-12-29 10:47:43Z saulius 

The following automatic conversions were performed:

'_symmetry_cell_setting' value 'Monoclinic' changed to 'monoclinic'
according to /home/saulius/struct/CIF-dictionaries/cif_core.dic
dictionary named 'cif_core.dic' version 2.4.1 from 2010-06-29.

Automatic conversion script
Id: cif_fix_values 1715 2011-07-08 13:25:40Z adriana 
;
_cod_original_sg_symbol_H-M 'P 21/c'
_cod_database_code 2223253
_cod_database_fobs_code 2223253

loop_
_symmetry_equiv_pos_as_xyz
'x, y, z'
'-x, y+1/2, -z+1/2'
'-x, -y, -z'
'x, -y-1/2, z-1/2'

loop_
_atom_site_type_symbol
_atom_site_label
_atom_site_fract_x
_atom_site_fract_y
_atom_site_fract_z
_atom_site_U_iso_or_equiv
_atom_site_adp_type
_atom_site_calc_flag
_atom_site_refinement_flags
_atom_site_occupancy
_atom_site_disorder_assembly
_atom_site_disorder_group
O O1 0.45433(8) -0.09916(10) 1.23372(6) 0.0370(2) Uani d . 1 . .
O O3 0.47419(8) -0.05487(12) 1.08661(7) 0.0440(2) Uani d . 1 . .
O O2 0.25826(8) -0.13984(11) 1.23681(6) 0.0401(2) Uani d . 1 . .
C C4 0.40464(11) -0.06725(13) 1.13054(9) 0.0322(2) Uani d . 1 . .
N N1 0.26298(10) 0.01843(13) 0.91248(8) 0.0359(2) Uani d . 1 . .
C C8 0.19585(11) 0.06369(14) 0.80763(9) 0.0342(3) Uani d . 1 . .
C C9 0.24224(11) 0.02544(14) 0.73506(9) 0.0347(3) Uani d . 1 . .
H H9 0.3148 -0.0312 0.7538 0.042 Uiso calc R 1 . .
C C3 0.37852(11) -0.07324(14) 1.29110(9) 0.0337(3) Uani d . 1 . .
O O4 0.08565(9) -0.12773(15) 1.09442(8) 0.0584(3) Uani d . 1 . .
C C7 0.21114(11) -0.01291(14) 0.97781(9) 0.0350(3) Uani d . 1 . .
H H7 0.1252 -0.0055 0.9519 0.042 Uiso calc R 1 . .
O O5 0.30012(13) -0.07262(15) 0.57581(10) 0.0684(3) Uani d . 1 . .
C C6 0.19637(11) -0.10611(15) 1.13438(9) 0.0381(3) Uani d . 1 . .
C C5 0.27159(11) -0.05534(14) 1.08029(9) 0.0333(3) Uani d . 1 . .
C C10 0.17796(12) 0.07365(16) 0.63388(9) 0.0403(3) Uani d . 1 . .
C C13 0.08587(14) 0.14495(19) 0.77793(11) 0.0510(4) Uani d . 1 . .
H H13 0.0545 0.1705 0.8268 0.061 Uiso calc R 1 . .
C C2 0.43836(14) -0.16096(17) 1.39116(10) 0.0459(3) Uani d . 1 . .
H H2A 0.3876 -0.1539 1.4299 0.069 Uiso calc R 1 . .
H H2B 0.5188 -0.1189 1.4315 0.069 Uiso calc R 1 . .
H H2C 0.4468 -0.2660 1.3759 0.069 Uiso calc R 1 . .
N N2 0.22862(12) 0.03454(17) 0.55739(9) 0.0535(3) Uani d . 1 . .
C C1 0.36712(15) 0.09463(15) 1.30692(11) 0.0481(3) Uani d . 1 . .
H H1A 0.3285 0.1440 1.2406 0.072 Uiso calc R 1 . .
H H1B 0.4481 0.1372 1.3444 0.072 Uiso calc R 1 . .
H H1C 0.3174 0.1099 1.3459 0.072 Uiso calc R 1 . .
C C11 0.06978(15) 0.1552(2) 0.60191(11) 0.0586(4) Uani d . 1 . .
H H11 0.0293 0.1874 0.5334 0.070 Uiso calc R 1 . .
O O6 0.19778(16) 0.1124(2) 0.47934(10) 0.0992(6) Uani d . 1 . .
C C12 0.02320(15) 0.1877(2) 0.67512(13) 0.0672(5) Uani d . 1 . .
H H12 -0.0518 0.2393 0.6550 0.081 Uiso calc R 1 . .
H H1 0.3441(15) 0.0100(18) 0.9339(12) 0.051(4) Uiso d . 1 . .

loop_
_atom_site_aniso_label
_atom_site_aniso_U_11
_atom_site_aniso_U_22
_atom_site_aniso_U_33
_atom_site_aniso_U_12
_atom_site_aniso_U_13
_atom_site_aniso_U_23
O1 0.0341(4) 0.0496(5) 0.0266(4) 0.0047(4) 0.0115(3) 0.0028(3)
O3 0.0338(5) 0.0665(6) 0.0354(5) 0.0021(4) 0.0177(4) 0.0058(4)
O2 0.0413(5) 0.0500(5) 0.0306(4) -0.0094(4) 0.0164(4) 0.0009(4)
C4 0.0350(6) 0.0351(6) 0.0270(5) 0.0005(4) 0.0130(5) 0.0007(4)
N1 0.0313(5) 0.0478(6) 0.0274(5) 0.0026(4) 0.0106(4) 0.0029(4)
C8 0.0332(6) 0.0396(6) 0.0279(5) -0.0008(5) 0.0105(5) 0.0033(5)
C9 0.0328(6) 0.0388(6) 0.0302(6) 0.0001(5) 0.0106(5) 0.0030(5)
C3 0.0375(6) 0.0384(6) 0.0263(5) -0.0019(5) 0.0140(5) -0.0011(4)
O4 0.0353(5) 0.0966(9) 0.0440(6) -0.0133(5) 0.0167(4) 0.0000(5)
C7 0.0312(6) 0.0427(6) 0.0295(6) -0.0006(5) 0.0108(5) -0.0006(5)
O5 0.0855(9) 0.0756(8) 0.0587(7) 0.0112(7) 0.0443(6) -0.0031(6)
C6 0.0352(6) 0.0482(7) 0.0324(6) -0.0042(5) 0.0152(5) -0.0021(5)
C5 0.0315(6) 0.0409(6) 0.0283(5) -0.0007(5) 0.0128(5) -0.0004(5)
C10 0.0420(7) 0.0496(7) 0.0294(6) -0.0030(5) 0.0146(5) 0.0032(5)
C13 0.0479(8) 0.0687(10) 0.0417(7) 0.0176(7) 0.0235(6) 0.0123(7)
C2 0.0555(8) 0.0499(8) 0.0300(6) -0.0003(6) 0.0147(6) 0.0052(5)
N2 0.0583(8) 0.0716(9) 0.0339(6) -0.0037(7) 0.0218(5) 0.0014(6)
C1 0.0629(9) 0.0392(7) 0.0427(7) 0.0011(6) 0.0219(7) -0.0044(6)
C11 0.0521(9) 0.0833(12) 0.0349(7) 0.0148(8) 0.0118(6) 0.0209(7)
O6 0.1211(13) 0.1419(14) 0.0516(7) 0.0380(11) 0.0524(8) 0.0415(8)
C12 0.0509(9) 0.0965(13) 0.0529(9) 0.0351(9) 0.0197(7) 0.0271(9)

loop_
_atom_type_symbol
_atom_type_description
_atom_type_scat_dispersion_real
_atom_type_scat_dispersion_imag
_atom_type_scat_source
C C 0.0033 0.0016 'International Tables Vol C Tables 4.2.6.8 and 6.1.1.4'
H H 0.0000 0.0000 'International Tables Vol C Tables 4.2.6.8 and 6.1.1.4'
N N 0.0061 0.0033 'International Tables Vol C Tables 4.2.6.8 and 6.1.1.4'
O O 0.0106 0.0060 'International Tables Vol C Tables 4.2.6.8 and 6.1.1.4'

loop_
_geom_angle_atom_site_label_1
_geom_angle_atom_site_label_2
_geom_angle_atom_site_label_3
_geom_angle_site_symmetry_1
_geom_angle_site_symmetry_3
_geom_angle
_geom_angle_publ_flag
C4 O1 C3 . . 117.92(9) ?
C6 O2 C3 . . 117.84(9) ?
O3 C4 O1 . . 118.31(11) ?
O3 C4 C5 . . 124.71(11) ?
O1 C4 C5 . . 116.96(10) ?
C7 N1 C8 . . 124.04(10) ?
C7 N1 H1 . . 119.2(10) ?
C8 N1 H1 . . 116.7(10) ?
C9 C8 C13 . . 120.26(11) ?
C9 C8 N1 . . 118.62(11) ?
C13 C8 N1 . . 121.12(11) ?
C8 C9 C10 . . 118.11(11) ?
C8 C9 H9 . . 120.9 ?
C10 C9 H9 . . 120.9 ?
O2 C3 O1 . . 109.91(9) ?
O2 C3 C1 . . 110.44(11) ?
O1 C3 C1 . . 110.45(10) ?
O2 C3 C2 . . 106.13(10) ?
O1 C3 C2 . . 106.25(10) ?
C1 C3 C2 . . 113.48(11) ?
N1 C7 C5 . . 126.51(11) ?
N1 C7 H7 . . 116.7 ?
C5 C7 H7 . . 116.7 ?
O4 C6 O2 . . 118.33(11) ?
O4 C6 C5 . . 125.30(12) ?
O2 C6 C5 . . 116.25(10) ?
C7 C5 C4 . . 122.25(10) ?
C7 C5 C6 . . 117.66(11) ?
C4 C5 C6 . . 119.70(10) ?
C11 C10 C9 . . 123.24(12) ?
C11 C10 N2 . . 118.87(12) ?
C9 C10 N2 . . 117.88(12) ?
C12 C13 C8 . . 119.52(13) ?
C12 C13 H13 . . 120.2 ?
C8 C13 H13 . . 120.2 ?
C3 C2 H2A . . 109.5 ?
C3 C2 H2B . . 109.5 ?
H2A C2 H2B . . 109.5 ?
C3 C2 H2C . . 109.5 ?
H2A C2 H2C . . 109.5 ?
H2B C2 H2C . . 109.5 ?
O6 N2 O5 . . 123.59(14) ?
O6 N2 C10 . . 117.94(14) ?
O5 N2 C10 . . 118.46(12) ?
C3 C1 H1A . . 109.5 ?
C3 C1 H1B . . 109.5 ?
H1A C1 H1B . . 109.5 ?
C3 C1 H1C . . 109.5 ?
H1A C1 H1C . . 109.5 ?
H1B C1 H1C . . 109.5 ?
C10 C11 C12 . . 117.54(13) ?
C10 C11 H11 . . 121.2 ?
C12 C11 H11 . . 121.2 ?
C11 C12 C13 . . 121.26(14) ?
C11 C12 H12 . . 119.4 ?
C13 C12 H12 . . 119.4 ?

loop_
_geom_bond_atom_site_label_1
_geom_bond_atom_site_label_2
_geom_bond_site_symmetry_2
_geom_bond_distance
_geom_bond_publ_flag
O1 C4 . 1.3560(14) ?
O1 C3 . 1.4441(14) ?
O3 C4 . 1.2147(14) ?
O2 C6 . 1.3580(15) ?
O2 C3 . 1.4348(15) ?
C4 C5 . 1.4401(17) ?
N1 C7 . 1.3219(15) ?
N1 C8 . 1.4190(15) ?
N1 H1 . 0.882(16) ?
C8 C9 . 1.3800(17) ?
C8 C13 . 1.3875(18) ?
C9 C10 . 1.3802(17) ?
C9 H9 . 0.9300 ?
C3 C1 . 1.5030(18) ?
C3 C2 . 1.5053(17) ?
O4 C6 . 1.2092(16) ?
C7 C5 . 1.3754(16) ?
C7 H7 . 0.9300 ?
O5 N2 . 1.2183(18) ?
C6 C5 . 1.4524(16) ?
C10 C11 . 1.370(2) ?
C10 N2 . 1.4665(17) ?
C13 C12 . 1.383(2) ?
C13 H13 . 0.9300 ?
C2 H2A . 0.9600 ?
C2 H2B . 0.9600 ?
C2 H2C . 0.9600 ?
N2 O6 . 1.2164(17) ?
C1 H1A . 0.9600 ?
C1 H1B . 0.9600 ?
C1 H1C . 0.9600 ?
C11 C12 . 1.378(2) ?
C11 H11 . 0.9300 ?
C12 H12 . 0.9300 ?

loop_
_geom_hbond_atom_site_label_D
_geom_hbond_atom_site_label_H
_geom_hbond_atom_site_label_A
_geom_hbond_site_symmetry_A
_geom_hbond_distance_DH
_geom_hbond_distance_HA
_geom_hbond_distance_DA
_geom_hbond_angle_DHA
N1 H1 O3 . 0.882(16) 2.150(15) 2.7705(14) 126.8(13)
N1 H1 O3 3_657 0.882(16) 2.308(16) 3.1101(14) 151.2(13)
C7 H7 O4 . 0.93 2.48 2.8026(18) 101
C7 H7 O4 3_557 0.93 2.58 3.4527(18) 156
C11 H11 O4 2_556 0.93 2.39 3.242(2) 152
C13 H13 O4 3_557 0.93 2.36 3.205(2) 151

loop_
_geom_torsion_atom_site_label_1
_geom_torsion_atom_site_label_2
_geom_torsion_atom_site_label_3
_geom_torsion_atom_site_label_4
_geom_torsion_site_symmetry_1
_geom_torsion_site_symmetry_2
_geom_torsion_site_symmetry_3
_geom_torsion_site_symmetry_4
_geom_torsion
_geom_torsion_publ_flag
C3 O1 C4 O3 . . . . 163.48(11) ?
C3 O1 C4 C5 . . . . -18.46(15) ?
C7 N1 C8 C9 . . . . -149.73(12) ?
C7 N1 C8 C13 . . . . 30.4(2) ?
C13 C8 C9 C10 . . . . 1.64(19) ?
N1 C8 C9 C10 . . . . -178.26(11) ?
C6 O2 C3 O1 . . . . -50.49(14) ?
C6 O2 C3 C1 . . . . 71.61(13) ?
C6 O2 C3 C2 . . . . -164.99(10) ?
C4 O1 C3 O2 . . . . 48.46(13) ?
C4 O1 C3 C1 . . . . -73.64(14) ?
C4 O1 C3 C2 . . . . 162.88(10) ?
C8 N1 C7 C5 . . . . -179.14(12) ?
C3 O2 C6 O4 . . . . -161.51(12) ?
C3 O2 C6 C5 . . . . 22.23(16) ?
N1 C7 C5 C4 . . . . 1.6(2) ?
N1 C7 C5 C6 . . . . -171.23(12) ?
O3 C4 C5 C7 . . . . -6.8(2) ?
O1 C4 C5 C7 . . . . 175.30(11) ?
O3 C4 C5 C6 . . . . 165.88(12) ?
O1 C4 C5 C6 . . . . -12.04(17) ?
O4 C6 C5 C7 . . . . 7.2(2) ?
O2 C6 C5 C7 . . . . -176.78(11) ?
O4 C6 C5 C4 . . . . -165.75(14) ?
O2 C6 C5 C4 . . . . 10.23(18) ?
C8 C9 C10 C11 . . . . -1.1(2) ?
C8 C9 C10 N2 . . . . 179.15(11) ?
C9 C8 C13 C12 . . . . -0.1(2) ?
N1 C8 C13 C12 . . . . 179.74(15) ?
C11 C10 N2 O6 . . . . 22.6(2) ?
C9 C10 N2 O6 . . . . -157.58(15) ?
C11 C10 N2 O5 . . . . -158.17(16) ?
C9 C10 N2 O5 . . . . 21.6(2) ?
C9 C10 C11 C12 . . . . -1.0(3) ?
N2 C10 C11 C12 . . . . 178.78(16) ?
C10 C11 C12 C13 . . . . 2.5(3) ?
C8 C13 C12 C11 . . . . -2.0(3) ?

loop_
_cod_related_entry_id
_cod_related_entry_database
_cod_related_entry_code
1 ChemSpider 9002764
